data_7212418
loop_
_publ_author_name
'Pogozhev, Dmitry'
'Baudron, St\'ephane A.'
'Hosseini, Mir Wais'

_publ_section_title
;
 Combination of hydrogen and coordination bonding for the construction of
 one-dimensional networks based on a 7-azaindole appended dipyrrin
;
_journal_issue 7
_journal_name_full CrystEngComm
_journal_page_first 2238
_journal_paper_doi 10.1039/b927348d
_journal_volume 12
_journal_year 2010
_chemical_formula_moiety 'C44 H30 Cu N8'
_chemical_formula_sum 'C44 H30 Cu N8'
_chemical_formula_weight 734.30
_chemical_name_systematic
;
?
;
_space_group_IT_number 14
_symmetry_cell_setting monoclinic
_symmetry_space_group_name_Hall '-P 2yn'
_symmetry_space_group_name_H-M 'P 1 21/n 1'
_atom_sites_solution_hydrogens geom
_atom_sites_solution_primary direct
_atom_sites_solution_secondary difmap
_audit_creation_method SHELXL-97
_cell_angle_alpha 90.00
_cell_angle_beta 92.2260(10)
_cell_angle_gamma 90.00
_cell_formula_units_Z 4
_cell_length_a 9.4224(3)
_cell_length_b 14.6230(4)
_cell_length_c 24.5401(7)
_cell_measurement_reflns_used 8682
_cell_measurement_temperature 173(2)
_cell_measurement_theta_max 27.16
_cell_measurement_theta_min 2.35
_cell_volume 3378.68(17)
_computing_cell_refinement 'Bruker SAINT'
_computing_data_collection 'Bruker APEX2'
_computing_data_reduction 'Bruker SAINT'
_computing_molecular_graphics 'Bruker SHELXTL'
_computing_publication_material 'Bruker SHELXTL'
_computing_structure_refinement 'SHELXL-97 (Sheldrick, 2008)'
_computing_structure_solution 'SHELXS-97 (Sheldrick, 2008)'
_diffrn_ambient_temperature 173(2)
_diffrn_measured_fraction_theta_full 0.974
_diffrn_measured_fraction_theta_max 0.974
_diffrn_measurement_device_type 'Bruker APEX-II CCD'
_diffrn_measurement_method '\f and \w scans'
_diffrn_radiation_monochromator graphite
_diffrn_radiation_source 'fine-focus sealed tube'
_diffrn_radiation_type MoK\a
_diffrn_radiation_wavelength 0.71073
_diffrn_reflns_av_R_equivalents 0.0373
_diffrn_reflns_av_sigmaI/netI 0.0392
_diffrn_reflns_limit_h_max 12
_diffrn_reflns_limit_h_min -11
_diffrn_reflns_limit_k_max 18
_diffrn_reflns_limit_k_min -18
_diffrn_reflns_limit_l_max 18
_diffrn_reflns_limit_l_min -31
_diffrn_reflns_number 30628
_diffrn_reflns_theta_full 27.63
_diffrn_reflns_theta_max 27.63
_diffrn_reflns_theta_min 2.17
_exptl_absorpt_coefficient_mu 0.694
_exptl_absorpt_correction_T_max 0.9661
_exptl_absorpt_correction_T_min 0.9091
_exptl_absorpt_correction_type multi-scan
_exptl_absorpt_process_details sadabs
_exptl_crystal_colour dark-red
_exptl_crystal_density_diffrn 1.444
_exptl_crystal_density_meas ?
_exptl_crystal_density_method 'not measured'
_exptl_crystal_description plate
_exptl_crystal_F_000 1516
_exptl_crystal_size_max 0.14
_exptl_crystal_size_mid 0.13
_exptl_crystal_size_min 0.05
_refine_diff_density_max 0.473
_refine_diff_density_min -0.745
_refine_diff_density_rms 0.087
_refine_ls_extinction_method none
_refine_ls_goodness_of_fit_ref 1.055
_refine_ls_hydrogen_treatment constr
_refine_ls_matrix_type full
_refine_ls_number_parameters 478
_refine_ls_number_reflns 7655
_refine_ls_number_restraints 0
_refine_ls_restrained_S_all 1.055
_refine_ls_R_factor_all 0.0695
_refine_ls_R_factor_gt 0.0511
_refine_ls_shift/su_max 0.000
_refine_ls_shift/su_mean 0.000
_refine_ls_structure_factor_coef Fsqd
_refine_ls_weighting_details 'calc w=1/[\s^2^(Fo^2^)+(0.0553P)^2^+5.6385P] where P=(Fo^2^+2Fc^2^)/3'
_refine_ls_weighting_scheme calc
_refine_ls_wR_factor_gt 0.1240
_refine_ls_wR_factor_ref 0.1330
_reflns_number_gt 6091
_reflns_number_total 7655
_reflns_threshold_expression >2sigma(I)
_cod_data_source_file b927348d.txt
_cod_data_source_block compound8
_cod_depositor_comments
;
The following automatic conversions were performed:

'_symmetry_cell_setting' value 'Monoclinic' changed to 'monoclinic'
according to /home/saulius/struct/CIF-dictionaries/cif_core.dic
dictionary named 'cif_core.dic' version 2.4.2 from 2011-04-26.

Automatic conversion script
Id: cif_fix_values 1891 2012-01-12 08:04:46Z andrius 

The following automatic conversions were performed:

'_exptl_crystal_density_meas' value 'not measured' was changed to '?'
- the value is perceived as not measured.

Automatic conversion script
Id: cif_fix_values 3008 2015-01-20 13:52:24Z robertas 
;
_cod_original_sg_symbol_H-M 'P2(1)/n '
_cod_database_code 7212418

loop_
_symmetry_equiv_pos_as_xyz
'x, y, z'
'-x+1/2, y+1/2, -z+1/2'
'-x, -y, -z'
'x-1/2, -y-1/2, z-1/2'

loop_
_atom_site_label
_atom_site_type_symbol
_atom_site_fract_x
_atom_site_fract_y
_atom_site_fract_z
_atom_site_U_iso_or_equiv
_atom_site_adp_type
_atom_site_occupancy
_atom_site_symmetry_multiplicity
_atom_site_calc_flag
_atom_site_refinement_flags
C1 C 0.1405(3) 0.1077(2) -0.07100(12) 0.0251(6) Uani 1 1 d .
H1 H 0.2250 0.0764 -0.0635 0.030 Uiso 1 1 calc R
C2 C 0.0476(3) 0.0888(2) -0.11561(12) 0.0256(6) Uani 1 1 d .
H2 H 0.0586 0.0443 -0.1422 0.031 Uiso 1 1 calc R
C3 C -0.0630(3) 0.1495(2) -0.11202(11) 0.0237(6) Uani 1 1 d .
H3A H -0.1418 0.1536 -0.1359 0.028 Uiso 1 1 calc R
C4 C -0.0353(3) 0.20449(19) -0.06545(11) 0.0213(6) Uani 1 1 d .
C5 C -0.1201(3) 0.27592(19) -0.04628(11) 0.0197(5) Uani 1 1 d .
C6 C -0.0889(3) 0.32809(19) -0.00012(11) 0.0207(6) Uani 1 1 d .
C7 C -0.1719(3) 0.3993(2) 0.02202(12) 0.0279(6) Uani 1 1 d .
H7A H -0.2581 0.4212 0.0076 0.033 Uiso 1 1 calc R
C8 C -0.1019(3) 0.4295(2) 0.06835(13) 0.0336(7) Uani 1 1 d .
H8 H -0.1303 0.4759 0.0915 0.040 Uiso 1 1 calc R
C9 C 0.0228(3) 0.3758(2) 0.07389(12) 0.0297(7) Uani 1 1 d .
H9 H 0.0897 0.3816 0.1025 0.036 Uiso 1 1 calc R
C10 C -0.2568(3) 0.29501(18) -0.07734(11) 0.0204(6) Uani 1 1 d .
C11 C -0.3855(3) 0.2753(2) -0.05392(11) 0.0227(6) Uani 1 1 d .
H11 H -0.3857 0.2520 -0.0187 0.027 Uiso 1 1 calc R
C12 C -0.5134(3) 0.29004(19) -0.08233(11) 0.0221(6) Uani 1 1 d .
H12 H -0.5982 0.2754 -0.0662 0.026 Uiso 1 1 calc R
C13 C -0.5164(3) 0.32658(18) -0.13494(11) 0.0194(5) Uani 1 1 d .
C14 C -0.3878(3) 0.3475(2) -0.15825(11) 0.0242(6) Uani 1 1 d .
H14 H -0.3878 0.3723 -0.1931 0.029 Uiso 1 1 calc R
C15 C -0.2592(3) 0.3318(2) -0.12981(12) 0.0257(6) Uani 1 1 d .
H15 H -0.1742 0.3458 -0.1460 0.031 Uiso 1 1 calc R
C16 C -0.7645(3) 0.2795(2) -0.16728(12) 0.0246(6) Uani 1 1 d .
H16 H -0.7660 0.2246 -0.1482 0.029 Uiso 1 1 calc R
C17 C -0.6537(3) 0.33965(19) -0.16567(11) 0.0215(6) Uani 1 1 d .
C18 C -0.6966(3) 0.41466(19) -0.20009(11) 0.0192(5) Uani 1 1 d .
C19 C -0.6404(3) 0.4981(2) -0.21517(12) 0.0239(6) Uani 1 1 d .
H19 H -0.5520 0.5173 -0.2014 0.029 Uiso 1 1 calc R
C20 C -0.7201(3) 0.5517(2) -0.25132(12) 0.0270(6) Uani 1 1 d .
H20 H -0.6858 0.6083 -0.2621 0.032 Uiso 1 1 calc R
C21 C -0.8526(3) 0.5209(2) -0.27175(12) 0.0260(6) Uani 1 1 d .
H21 H -0.9010 0.5575 -0.2973 0.031 Uiso 1 1 calc R
C22 C -0.8351(3) 0.39277(19) -0.22186(11) 0.0209(6) Uani 1 1 d .
C23 C 0.2589(3) 0.0352(2) 0.04585(12) 0.0255(6) Uani 1 1 d .
H23 H 0.1720 0.0155 0.0309 0.031 Uiso 1 1 calc R
C24 C 0.3614(3) -0.0233(2) 0.06982(13) 0.0285(7) Uani 1 1 d .
H24 H 0.3553 -0.0864 0.0734 0.034 Uiso 1 1 calc R
C25 C 0.4728(3) 0.03190(19) 0.08707(12) 0.0244(6) Uani 1 1 d .
H25 H 0.5569 0.0129 0.1047 0.029 Uiso 1 1 calc R
C26 C 0.4355(3) 0.12284(18) 0.07303(11) 0.0188(5) Uani 1 1 d .
C27 C 0.5113(3) 0.20247(18) 0.08703(10) 0.0176(5) Uani 1 1 d .
C28 C 0.4634(3) 0.29177(19) 0.07841(11) 0.0206(6) Uani 1 1 d .
C29 C 0.5384(3) 0.3748(2) 0.08867(12) 0.0274(6) Uani 1 1 d .
H29 H 0.6272 0.3804 0.1062 0.033 Uiso 1 1 calc R
C30 C 0.4567(3) 0.4449(2) 0.06819(14) 0.0334(7) Uani 1 1 d .
H30 H 0.4786 0.5069 0.0689 0.040 Uiso 1 1 calc R
C31 C 0.3328(3) 0.4039(2) 0.04579(14) 0.0318(7) Uani 1 1 d .
H31 H 0.2589 0.4361 0.0285 0.038 Uiso 1 1 calc R
C32 C 0.6574(3) 0.19167(18) 0.11176(11) 0.0186(5) Uani 1 1 d .
C33 C 0.7627(3) 0.14643(18) 0.08378(11) 0.0208(6) Uani 1 1 d .
H33 H 0.7397 0.1184 0.0506 0.025 Uiso 1 1 calc R
C34 C 0.9013(3) 0.14262(18) 0.10480(11) 0.0206(6) Uani 1 1 d .
H34 H 0.9704 0.1132 0.0852 0.025 Uiso 1 1 calc R
C35 C 0.9381(3) 0.18257(18) 0.15517(11) 0.0196(5) Uani 1 1 d .
C36 C 0.8313(3) 0.22512(19) 0.18365(11) 0.0221(6) Uani 1 1 d .
H36 H 0.8532 0.2506 0.2177 0.027 Uiso 1 1 calc R
C37 C 0.6934(3) 0.23028(19) 0.16232(11) 0.0215(6) Uani 1 1 d .
H37 H 0.6243 0.2597 0.1819 0.026 Uiso 1 1 calc R
C38 C 1.1875(3) 0.11797(19) 0.17753(11) 0.0226(6) Uani 1 1 d .
H38 H 1.1749 0.0603 0.1622 0.027 Uiso 1 1 calc R
C39 C 1.0862(3) 0.18481(19) 0.17735(11) 0.0205(6) Uani 1 1 d .
C40 C 1.1514(3) 0.26278(19) 0.20388(11) 0.0194(5) Uani 1 1 d .
C41 C 1.1131(3) 0.3524(2) 0.21404(12) 0.0240(6) Uani 1 1 d .
H41 H 1.0231 0.3740 0.2040 0.029 Uiso 1 1 calc R
C42 C 1.2136(3) 0.4089(2) 0.23963(12) 0.0275(6) Uani 1 1 d .
H42 H 1.1921 0.4697 0.2466 0.033 Uiso 1 1 calc R
C43 C 1.3465(3) 0.3739(2) 0.25472(12) 0.0254(6) Uani 1 1 d .
H43 H 1.4108 0.4132 0.2724 0.030 Uiso 1 1 calc R
C44 C 1.2920(3) 0.23604(19) 0.21984(11) 0.0192(5) Uani 1 1 d .
N1 N 0.0928(2) 0.17614(16) -0.04043(9) 0.0213(5) Uani 1 1 d .
N2 N 0.0328(3) 0.31642(16) 0.03351(9) 0.0231(5) Uani 1 1 d .
N3 N -0.8733(2) 0.31107(17) -0.20098(10) 0.0245(5) Uani 1 1 d .
H3 H -0.9527 0.2835 -0.2077 0.029 Uiso 1 1 calc R
N4 N -0.9141(2) 0.44356(16) -0.25737(9) 0.0222(5) Uani 1 1 d .
N5 N 0.3009(2) 0.12236(15) 0.04691(9) 0.0204(5) Uani 1 1 d .
N6 N 0.3338(3) 0.31336(16) 0.05229(10) 0.0242(5) Uani 1 1 d .
N7 N 1.3111(2) 0.14796(16) 0.20366(10) 0.0226(5) Uani 1 1 d .
H7 H 1.3873 0.1163 0.2089 0.027 Uiso 1 1 calc R
N8 N 1.3889(2) 0.28847(16) 0.24579(9) 0.0216(5) Uani 1 1 d .
Cu1 Cu 0.18869(4) 0.23017(2) 0.023853(14) 0.02189(11) Uani 1 1 d .

loop_
_atom_site_aniso_label
_atom_site_aniso_U_11
_atom_site_aniso_U_22
_atom_site_aniso_U_33
_atom_site_aniso_U_23
_atom_site_aniso_U_13
_atom_site_aniso_U_12
C1 0.0251(15) 0.0227(14) 0.0272(14) 0.0015(12) -0.0027(12) 0.0039(11)
C2 0.0279(16) 0.0250(14) 0.0236(14) -0.0028(12) -0.0009(12) -0.0019(12)
C3 0.0223(14) 0.0276(15) 0.0209(13) 0.0008(11) -0.0053(11) -0.0044(11)
C4 0.0189(14) 0.0226(13) 0.0219(13) 0.0028(11) -0.0045(11) -0.0001(11)
C5 0.0151(13) 0.0233(13) 0.0203(12) 0.0047(11) -0.0029(10) -0.0012(10)
C6 0.0175(13) 0.0228(13) 0.0213(13) 0.0035(11) -0.0052(11) 0.0018(11)
C7 0.0230(15) 0.0287(15) 0.0314(16) -0.0007(13) -0.0055(12) 0.0054(12)
C8 0.0307(17) 0.0346(17) 0.0351(17) -0.0113(14) -0.0027(14) 0.0075(14)
C9 0.0294(16) 0.0340(17) 0.0251(15) -0.0030(13) -0.0091(12) 0.0007(13)
C10 0.0196(14) 0.0203(13) 0.0206(13) 0.0019(11) -0.0074(11) 0.0013(10)
C11 0.0212(14) 0.0278(15) 0.0189(13) 0.0046(11) -0.0036(11) -0.0002(12)
C12 0.0185(14) 0.0248(14) 0.0225(13) 0.0024(11) -0.0032(11) -0.0025(11)
C13 0.0182(13) 0.0195(13) 0.0199(13) 0.0011(10) -0.0066(11) 0.0000(10)
C14 0.0213(14) 0.0330(16) 0.0178(13) 0.0056(12) -0.0032(11) 0.0017(12)
C15 0.0172(14) 0.0352(16) 0.0246(14) 0.0049(12) -0.0010(11) 0.0015(12)
C16 0.0232(15) 0.0238(14) 0.0260(14) 0.0050(12) -0.0069(11) -0.0027(12)
C17 0.0167(13) 0.0247(14) 0.0226(13) -0.0005(11) -0.0048(11) -0.0005(11)
C18 0.0148(13) 0.0237(13) 0.0188(12) -0.0028(11) -0.0048(10) 0.0011(10)
C19 0.0205(14) 0.0269(14) 0.0237(14) -0.0003(12) -0.0064(11) -0.0029(11)
C20 0.0270(16) 0.0236(14) 0.0303(15) 0.0035(12) -0.0017(12) -0.0022(12)
C21 0.0252(15) 0.0263(15) 0.0258(15) 0.0031(12) -0.0075(12) 0.0059(12)
C22 0.0162(13) 0.0232(13) 0.0231(13) -0.0040(11) -0.0029(11) -0.0001(11)
C23 0.0218(15) 0.0260(15) 0.0282(15) -0.0024(12) -0.0070(12) -0.0043(11)
C24 0.0320(17) 0.0183(14) 0.0347(16) 0.0022(12) -0.0039(13) -0.0004(12)
C25 0.0214(14) 0.0233(14) 0.0280(15) 0.0028(12) -0.0059(12) 0.0037(11)
C26 0.0156(13) 0.0203(13) 0.0201(13) 0.0004(10) -0.0058(10) 0.0014(10)
C27 0.0145(13) 0.0205(13) 0.0173(12) -0.0002(10) -0.0047(10) 0.0019(10)
C28 0.0180(13) 0.0213(13) 0.0218(13) -0.0021(11) -0.0072(11) 0.0015(10)
C29 0.0272(16) 0.0244(15) 0.0301(15) -0.0021(12) -0.0068(12) -0.0024(12)
C30 0.0348(18) 0.0199(14) 0.0448(19) -0.0010(13) -0.0075(15) -0.0031(13)
C31 0.0298(17) 0.0222(15) 0.0425(18) 0.0041(13) -0.0097(14) 0.0038(12)
C32 0.0165(13) 0.0177(12) 0.0210(13) 0.0028(10) -0.0064(10) -0.0013(10)
C33 0.0213(14) 0.0201(13) 0.0203(13) -0.0018(11) -0.0080(11) 0.0012(11)
C34 0.0175(13) 0.0181(13) 0.0260(14) -0.0017(11) -0.0030(11) 0.0032(10)
C35 0.0161(13) 0.0184(13) 0.0236(13) 0.0017(11) -0.0066(11) 0.0000(10)
C36 0.0184(14) 0.0286(15) 0.0190(13) -0.0022(11) -0.0056(10) -0.0022(11)
C37 0.0176(13) 0.0254(14) 0.0212(13) -0.0002(11) -0.0019(11) 0.0008(11)
C38 0.0208(14) 0.0216(13) 0.0248(14) 0.0001(11) -0.0058(11) -0.0007(11)
C39 0.0145(13) 0.0246(14) 0.0220(13) 0.0013(11) -0.0050(10) 0.0000(11)
C40 0.0140(12) 0.0255(14) 0.0183(12) 0.0014(11) -0.0050(10) 0.0023(10)
C41 0.0172(14) 0.0290(15) 0.0251(14) -0.0014(12) -0.0066(11) 0.0054(11)
C42 0.0267(16) 0.0227(14) 0.0327(16) -0.0049(12) -0.0053(13) 0.0035(12)
C43 0.0215(14) 0.0304(15) 0.0238(14) -0.0030(12) -0.0058(11) -0.0052(12)
C44 0.0140(12) 0.0252(13) 0.0180(12) 0.0035(11) -0.0035(10) 0.0028(11)
N1 0.0179(12) 0.0230(12) 0.0224(11) 0.0002(9) -0.0067(9) 0.0027(9)
N2 0.0220(12) 0.0255(12) 0.0211(11) -0.0017(10) -0.0070(10) 0.0044(10)
N3 0.0152(11) 0.0286(13) 0.0289(13) 0.0040(10) -0.0092(10) -0.0064(10)
N4 0.0173(12) 0.0254(12) 0.0234(12) -0.0016(10) -0.0069(9) 0.0019(9)
N5 0.0160(11) 0.0205(11) 0.0240(12) 0.0010(9) -0.0090(9) -0.0009(9)
N6 0.0207(12) 0.0203(12) 0.0307(13) 0.0004(10) -0.0107(10) 0.0018(9)
N7 0.0149(11) 0.0227(12) 0.0297(12) -0.0009(10) -0.0077(10) 0.0056(9)
N8 0.0148(11) 0.0286(13) 0.0208(11) 0.0001(10) -0.0067(9) 0.0004(9)
Cu1 0.01853(18) 0.02091(18) 0.02544(19) -0.00023(14) -0.00924(13) 0.00193(14)

loop_
_atom_type_symbol
_atom_type_description
_atom_type_scat_dispersion_real
_atom_type_scat_dispersion_imag
_atom_type_scat_source
C C 0.0033 0.0016 'International Tables Vol C Tables 4.2.6.8 and 6.1.1.4'
H H 0.0000 0.0000 'International Tables Vol C Tables 4.2.6.8 and 6.1.1.4'
N N 0.0061 0.0033 'International Tables Vol C Tables 4.2.6.8 and 6.1.1.4'
Cu Cu 0.3201 1.2651 'International Tables Vol C Tables 4.2.6.8 and 6.1.1.4'

loop_
_geom_angle_atom_site_label_1
_geom_angle_atom_site_label_2
_geom_angle_atom_site_label_3
_geom_angle
N1 C1 C2 111.8(3)
N1 C1 H1 124.1
C2 C1 H1 124.1
C3 C2 C1 105.9(3)
C3 C2 H2 127.0
C1 C2 H2 127.0
C2 C3 C4 107.6(2)
C2 C3 H3A 126.2
C4 C3 H3A 126.2
N1 C4 C5 124.5(2)
N1 C4 C3 108.4(2)
C5 C4 C3 127.1(3)
C6 C5 C4 125.1(2)
C6 C5 C10 117.7(2)
C4 C5 C10 117.2(2)
C5 C6 N2 123.9(2)
C5 C6 C7 127.7(3)
N2 C6 C7 108.3(2)
C8 C7 C6 107.5(3)
C8 C7 H7A 126.3
C6 C7 H7A 126.3
C7 C8 C9 105.8(3)
C7 C8 H8 127.1
C9 C8 H8 127.1
N2 C9 C8 112.1(3)
N2 C9 H9 124.0
C8 C9 H9 124.0
C11 C10 C15 118.6(2)
C11 C10 C5 119.8(2)
C15 C10 C5 121.6(3)
C12 C11 C10 121.0(3)
C12 C11 H11 119.5
C10 C11 H11 119.5
C11 C12 C13 120.7(3)
C11 C12 H12 119.7
C13 C12 H12 119.7
C14 C13 C12 118.5(2)
C14 C13 C17 121.2(2)
C12 C13 C17 120.3(2)
C13 C14 C15 120.7(3)
C13 C14 H14 119.6
C15 C14 H14 119.6
C14 C15 C10 120.6(3)
C14 C15 H15 119.7
C10 C15 H15 119.7
C17 C16 N3 110.7(2)
C17 C16 H16 124.7
N3 C16 H16 124.7
C16 C17 C18 106.2(2)
C16 C17 C13 125.6(3)
C18 C17 C13 128.2(2)
C19 C18 C22 116.8(2)
C19 C18 C17 136.8(3)
C22 C18 C17 106.4(2)
C20 C19 C18 117.8(3)
C20 C19 H19 121.1
C18 C19 H19 121.1
C19 C20 C21 120.1(3)
C19 C20 H20 120.0
C21 C20 H20 120.0
N4 C21 C20 124.9(3)
N4 C21 H21 117.6
C20 C21 H21 117.6
N4 C22 N3 125.6(2)
N4 C22 C18 126.3(3)
N3 C22 C18 108.0(2)
N5 C23 C24 112.1(3)
N5 C23 H23 124.0
C24 C23 H23 124.0
C25 C24 C23 106.0(3)
C25 C24 H24 127.0
C23 C24 H24 127.0
C24 C25 C26 107.2(2)
C24 C25 H25 126.4
C26 C25 H25 126.4
N5 C26 C27 124.1(2)
N5 C26 C25 108.6(2)
C27 C26 C25 127.0(2)
C28 C27 C26 125.5(2)
C28 C27 C32 116.7(2)
C26 C27 C32 117.8(2)
N6 C28 C27 123.7(2)
N6 C28 C29 108.0(2)
C27 C28 C29 128.1(3)
C30 C29 C28 107.9(3)
C30 C29 H29 126.1
C28 C29 H29 126.1
C29 C30 C31 105.7(3)
C29 C30 H30 127.1
C31 C30 H30 127.1
N6 C31 C30 112.1(3)
N6 C31 H31 124.0
C30 C31 H31 124.0
C37 C32 C33 118.5(2)
C37 C32 C27 120.6(2)
C33 C32 C27 120.9(2)
C34 C33 C32 120.9(2)
C34 C33 H33 119.6
C32 C33 H33 119.6
C33 C34 C35 120.7(3)
C33 C34 H34 119.7
C35 C34 H34 119.7
C36 C35 C34 118.0(2)
C36 C35 C39 119.7(2)
C34 C35 C39 122.2(2)
C37 C36 C35 121.4(3)
C37 C36 H36 119.3
C35 C36 H36 119.3
C36 C37 C32 120.5(3)
C36 C37 H37 119.8
C32 C37 H37 119.8
C39 C38 N7 110.6(2)
C39 C38 H38 124.7
N7 C38 H38 124.7
C38 C39 C40 106.2(2)
C38 C39 C35 129.4(3)
C40 C39 C35 124.4(2)
C41 C40 C44 117.2(2)
C41 C40 C39 136.2(3)
C44 C40 C39 106.5(2)
C40 C41 C42 117.9(3)
C40 C41 H41 121.1
C42 C41 H41 121.1
C41 C42 C43 119.5(3)
C41 C42 H42 120.2
C43 C42 H42 120.2
N8 C43 C42 125.0(3)
N8 C43 H43 117.5
C42 C43 H43 117.5
N8 C44 N7 126.0(2)
N8 C44 C40 125.9(3)
N7 C44 C40 108.2(2)
C1 N1 C4 106.2(2)
C1 N1 Cu1 126.86(19)
C4 N1 Cu1 126.86(19)
C9 N2 C6 106.3(2)
C9 N2 Cu1 126.1(2)
C6 N2 Cu1 127.57(19)
C22 N3 C16 108.8(2)
C22 N3 H3 125.6
C16 N3 H3 125.6
C21 N4 C22 114.0(2)
C23 N5 C26 106.0(2)
C23 N5 Cu1 127.17(19)
C26 N5 Cu1 126.50(18)
C31 N6 C28 106.3(2)
C31 N6 Cu1 125.3(2)
C28 N6 Cu1 128.06(19)
C44 N7 C38 108.6(2)
C44 N7 H7 125.7
C38 N7 H7 125.7
C43 N8 C44 114.4(2)
N6 Cu1 N1 147.29(10)
N6 Cu1 N2 94.24(10)
N1 Cu1 N2 91.88(10)
N6 Cu1 N5 92.06(9)
N1 Cu1 N5 97.73(9)
N2 Cu1 N5 151.42(10)

loop_
_geom_bond_atom_site_label_1
_geom_bond_atom_site_label_2
_geom_bond_distance
C1 N1 1.339(4)
C1 C2 1.402(4)
C1 H1 0.9300
C2 C3 1.374(4)
C2 H2 0.9300
C3 C4 1.413(4)
C3 H3A 0.9300
C4 N1 1.396(3)
C4 C5 1.407(4)
C5 C6 1.388(4)
C5 C10 1.497(4)
C6 N2 1.397(3)
C6 C7 1.422(4)
C7 C8 1.366(4)
C7 H7A 0.9300
C8 C9 1.415(4)
C8 H8 0.9300
C9 N2 1.324(4)
C9 H9 0.9300
C10 C11 1.392(4)
C10 C15 1.395(4)
C11 C12 1.385(4)
C11 H11 0.9300
C12 C13 1.397(4)
C12 H12 0.9300
C13 C14 1.394(4)
C13 C17 1.484(4)
C14 C15 1.394(4)
C14 H14 0.9300
C15 H15 0.9300
C16 C17 1.365(4)
C16 N3 1.373(4)
C16 H16 0.9300
C17 C18 1.433(4)
C18 C19 1.386(4)
C18 C22 1.427(4)
C19 C20 1.384(4)
C19 H19 0.9300
C20 C21 1.401(4)
C20 H20 0.9300
C21 N4 1.324(4)
C21 H21 0.9300
C22 N4 1.347(4)
C22 N3 1.354(4)
C23 N5 1.335(4)
C23 C24 1.401(4)
C23 H23 0.9300
C24 C25 1.378(4)
C24 H24 0.9300
C25 C26 1.415(4)
C25 H25 0.9300
C26 N5 1.399(3)
C26 C27 1.402(4)
C27 C28 1.395(4)
C27 C32 1.491(3)
C28 N6 1.393(3)
C28 C29 1.423(4)
C29 C30 1.365(4)
C29 H29 0.9300
C30 C31 1.405(4)
C30 H30 0.9300
C31 N6 1.333(4)
C31 H31 0.9300
C32 C37 1.393(4)
C32 C33 1.395(4)
C33 C34 1.386(4)
C33 H33 0.9300
C34 C35 1.399(4)
C34 H34 0.9300
C35 C36 1.394(4)
C35 C39 1.478(4)
C36 C37 1.384(4)
C36 H36 0.9300
C37 H37 0.9300
C38 C39 1.366(4)
C38 N7 1.379(3)
C38 H38 0.9300
C39 C40 1.439(4)
C40 C41 1.384(4)
C40 C44 1.422(4)
C41 C42 1.388(4)
C41 H41 0.9300
C42 C43 1.390(4)
C42 H42 0.9300
C43 N8 1.332(4)
C43 H43 0.9300
C44 N8 1.334(3)
C44 N7 1.362(4)
N1 Cu1 1.954(2)
N2 Cu1 1.957(2)
N3 H3 0.8600
N5 Cu1 1.969(2)
N6 Cu1 1.939(2)
N7 H7 0.8600
